data_2242267
loop_
_publ_author_name
'Putra, Okky Dwichandra'
'Umeda, Daiki'
'Fukuzawa, Kaori'
'Gunji, Mihoko'
'Yonemochi, Etsuo'

_publ_section_title
;
 A new solvate of epalerstat, a drug for diabetic neuropathy
;
_journal_issue 8
_journal_name_full 'Acta Crystallographica Section E'
_journal_page_first 1264
_journal_page_last 1267
_journal_paper_doi 10.1107/S2056989017010751
_journal_volume 73
_journal_year 2017
_chemical_formula_iupac 'C15 H13 N O3 S2, C3 H6 O'
_chemical_formula_moiety 'C15 H13 N O3 S2, C3 H6 O'
_chemical_formula_sum 'C18 H19 N O4 S2'
_chemical_formula_weight 377.46
_chemical_name_common 'Epalerstat acetone monosolvate'
_chemical_name_systematic
'(5<i>Z</i>)-5-[(2<i>E</i>)-2-Methyl-3-phenylprop-2-en-1-ylidene]-4-oxo-2-sulfanylidene-1,3-thiazolidine-3-acetic acid acetone monosolvate'
_space_group_crystal_system triclinic
_space_group_IT_number 2
_space_group_name_Hall '-P 1'
_space_group_name_H-M_alt 'P -1'
_symmetry_space_group_name_Hall '-P 1'
_symmetry_space_group_name_H-M 'P -1'
_atom_sites_solution_hydrogens mixed
_atom_sites_solution_primary direct
_atom_sites_solution_secondary difmap
_audit_creation_method SHELXL-2016/6
_cell_angle_alpha 97.852(7)
_cell_angle_beta 99.837(7)
_cell_angle_gamma 113.206(8)
_cell_formula_units_Z 2
_cell_length_a 7.96230(10)
_cell_length_b 8.1806(2)
_cell_length_c 15.6919(3)
_cell_measurement_reflns_used 10593
_cell_measurement_temperature 93(2)
_cell_measurement_theta_max 68.152
_cell_measurement_theta_min 5.875
_cell_volume 901.83(8)
_computing_cell_refinement
;
PROCESS-AUTO (Rigaku, 1998)
;
_computing_data_collection
;
PROCESS-AUTO (Rigaku, 1998)
;
_computing_data_reduction
;
PROCESS-AUTO (Rigaku, 1998)
;
_computing_molecular_graphics
;
Mercury (Macrae <i>et al.</i>,  2008)
;
_computing_publication_material
;
SHELXL2016 (Sheldrick, 2015) and PLATON (Spek, 2009)
;
_computing_structure_refinement
;
SHELXL2016 (Sheldrick, 2015)
;
_computing_structure_solution
;
SHELXS2014 (Sheldrick, 2008)
;
_diffrn_ambient_temperature 93(2)
_diffrn_detector_area_resol_mean 10.0
_diffrn_measured_fraction_theta_full 0.981
_diffrn_measured_fraction_theta_max 0.979
_diffrn_measurement_device_type 'Rigaku R-AXIS RAPID II'
_diffrn_measurement_method '\w scan'
_diffrn_radiation_type CuK\a
_diffrn_radiation_wavelength 1.54187
_diffrn_reflns_av_R_equivalents 0.0446
_diffrn_reflns_limit_h_max 9
_diffrn_reflns_limit_h_min -9
_diffrn_reflns_limit_k_max 9
_diffrn_reflns_limit_k_min -9
_diffrn_reflns_limit_l_max 18
_diffrn_reflns_limit_l_min -18
_diffrn_reflns_number 10593
_diffrn_reflns_theta_full 67.687
_diffrn_reflns_theta_max 68.152
_diffrn_reflns_theta_min 5.875
_exptl_absorpt_coefficient_mu 2.874
_exptl_absorpt_correction_T_max 0.750
_exptl_absorpt_correction_T_min 0.378
_exptl_absorpt_correction_type multi-scan
_exptl_absorpt_process_details
;
(ABSCOR; Higashi, 1995)
;
_exptl_crystal_colour yellow
_exptl_crystal_density_diffrn 1.390
_exptl_crystal_description block
_exptl_crystal_F_000 396
_exptl_crystal_size_max 0.350
_exptl_crystal_size_mid 0.237
_exptl_crystal_size_min 0.100
_refine_diff_density_max 0.727
_refine_diff_density_min -0.298
_refine_ls_extinction_method none
_refine_ls_goodness_of_fit_ref 1.105
_refine_ls_hydrogen_treatment mixed
_refine_ls_matrix_type full
_refine_ls_number_parameters 233
_refine_ls_number_reflns 3235
_refine_ls_number_restraints 0
_refine_ls_restrained_S_all 1.105
_refine_ls_R_factor_all 0.0542
_refine_ls_R_factor_gt 0.0504
_refine_ls_shift/su_max 0.000
_refine_ls_shift/su_mean 0.000
_refine_ls_structure_factor_coef Fsqd
_refine_ls_weighting_details 'w=1/[\s^2^(Fo^2^)+(0.0886P)^2^] where P=(Fo^2^+2Fc^2^)/3'
_refine_ls_weighting_scheme calc
_refine_ls_wR_factor_gt 0.1346
_refine_ls_wR_factor_ref 0.1373
_reflns_number_gt 2790
_reflns_number_total 3235
_reflns_threshold_expression 'I > 2\s(I)'
_cod_data_source_file su5385sup1.cif
_cod_data_source_block I
_cod_original_cell_volume 901.83(6)
_cod_database_code 2242267
_shelx_space_group_comment
;
The symmetry employed for this shelxl refinement is uniquely defined
by the following loop, which should always be used as a source of
symmetry information in preference to the above space-group names.
They are only intended as comments.
;
_shelx_estimated_absorpt_t_min 0.433
_shelx_estimated_absorpt_t_max 0.762

loop_
_space_group_symop_operation_xyz
'x, y, z'
'-x, -y, -z'

loop_
_atom_site_aniso_label
_atom_site_aniso_U_11
_atom_site_aniso_U_22
_atom_site_aniso_U_33
_atom_site_aniso_U_12
_atom_site_aniso_U_13
_atom_site_aniso_U_23
S1 0.0185(3) 0.0257(3) 0.0223(3) 0.0072(2) 0.0049(2) 0.0033(2)
S2 0.0207(3) 0.0327(4) 0.0313(3) 0.0088(3) 0.0094(2) 0.0041(3)
O1 0.0193(8) 0.0290(9) 0.0267(8) 0.0060(7) 0.0039(6) 0.0033(7)
O2 0.0287(8) 0.0273(9) 0.0227(8) 0.0147(7) 0.0057(6) 0.0029(6)
O3 0.0355(9) 0.0386(10) 0.0221(8) 0.0233(8) 0.0047(7) 0.0020(7)
N1 0.0205(9) 0.0223(10) 0.0204(9) 0.0082(8) 0.0056(7) 0.0036(7)
C1 0.0304(12) 0.0290(13) 0.0238(11) 0.0168(10) 0.0099(9) 0.0091(9)
C2 0.0251(11) 0.0242(12) 0.0267(11) 0.0115(9) 0.0049(9) 0.0056(9)
C3 0.0196(10) 0.0233(12) 0.0266(11) 0.0081(9) 0.0064(9) 0.0074(9)
C4 0.0221(11) 0.0232(11) 0.0232(11) 0.0123(9) 0.0066(9) 0.0091(9)
O4 0.0331(10) 0.0508(11) 0.0447(11) 0.0144(8) 0.0180(8) 0.0027(9)
C5 0.0192(10) 0.0248(12) 0.0268(11) 0.0099(9) 0.0038(9) 0.0073(9)
C6 0.0205(11) 0.0300(13) 0.0281(11) 0.0119(9) 0.0082(9) 0.0096(10)
C7 0.0208(11) 0.0199(11) 0.0238(11) 0.0083(9) 0.0037(9) 0.0073(9)
C8 0.0231(11) 0.0223(11) 0.0217(10) 0.0106(9) 0.0074(9) 0.0079(9)
C9 0.0213(11) 0.0293(12) 0.0227(10) 0.0122(9) 0.0054(9) 0.0040(9)
C10 0.0205(10) 0.0220(11) 0.0232(11) 0.0085(9) 0.0052(9) 0.0081(9)
C11 0.0211(11) 0.0212(11) 0.0212(10) 0.0085(9) 0.0051(8) 0.0077(9)
C12 0.0216(11) 0.0236(12) 0.0226(11) 0.0101(9) 0.0056(9) 0.0091(9)
C13 0.0197(11) 0.0227(11) 0.0260(11) 0.0089(9) 0.0051(9) 0.0082(9)
C14 0.0251(11) 0.0215(11) 0.0230(11) 0.0095(9) 0.0084(9) 0.0012(9)
C15 0.0146(10) 0.0261(12) 0.0234(11) 0.0058(9) 0.0040(8) 0.0000(9)
C16 0.0394(15) 0.0540(18) 0.0356(14) 0.0151(13) 0.0027(12) 0.0022(13)
C17 0.0282(13) 0.0318(13) 0.0308(12) 0.0100(10) 0.0100(10) 0.0089(10)
C18 0.0330(13) 0.0541(17) 0.0317(13) 0.0211(12) 0.0078(11) 0.0016(12)

loop_
_atom_site_type_symbol
_atom_site_label
_atom_site_fract_x
_atom_site_fract_y
_atom_site_fract_z
_atom_site_U_iso_or_equiv
_atom_site_thermal_displace_type
_atom_site_calc_flag
_atom_site_refinement_flags
_atom_site_occupancy
S S1 0.32326(7) 0.22776(7) 0.40775(3) 0.0232(2) Uani d . 1.000
S S2 0.53005(7) 0.15013(8) 0.27814(4) 0.0290(2) Uani d . 1.000
O O1 -0.15383(19) -0.1417(2) 0.26694(9) 0.0270(5) Uani d . 1.000
O O2 0.0245(2) 0.0465(2) 0.10793(9) 0.0257(5) Uani d . 1.000
O O3 0.0821(2) -0.1687(2) 0.02943(10) 0.0304(5) Uani d . 1.000
N N1 0.1578(2) -0.0247(2) 0.26497(11) 0.0214(5) Uani d . 1.000
C C1 -0.2491(3) 0.5295(3) 0.76805(14) 0.0256(7) Uani d . 1.000
C C2 -0.0768(3) 0.6025(3) 0.74641(14) 0.0252(7) Uani d . 1.000
C C3 -0.0449(3) 0.5163(3) 0.67266(13) 0.0232(6) Uani d . 1.000
C C4 -0.1877(3) 0.3532(3) 0.61713(14) 0.0214(6) Uani d . 1.000
O O4 0.3463(2) 0.3068(2) 0.03521(11) 0.0438(6) Uani d . 1.000
C C5 -0.3632(3) 0.2835(3) 0.63920(14) 0.0235(6) Uani d . 1.000
C C6 -0.3931(3) 0.3700(3) 0.71326(14) 0.0252(7) Uani d . 1.000
C C7 -0.1685(3) 0.2516(3) 0.53833(13) 0.0216(6) Uani d . 1.000
C C8 -0.0128(3) 0.2508(3) 0.51367(13) 0.0215(6) Uani d . 1.000
C C9 0.1858(3) 0.3596(3) 0.56879(14) 0.0242(6) Uani d . 1.000
C C10 -0.0467(3) 0.1284(3) 0.43048(13) 0.0218(6) Uani d . 1.000
C C11 0.0769(3) 0.1067(3) 0.38588(13) 0.0211(6) Uani d . 1.000
C C12 0.0075(3) -0.0322(3) 0.30199(13) 0.0220(7) Uani d . 1.000
C C13 0.3343(3) 0.1078(3) 0.30963(14) 0.0226(6) Uani d . 1.000
C C14 0.1251(3) -0.1486(3) 0.18203(13) 0.0234(6) Uani d . 1.000
C C15 0.0718(3) -0.0778(3) 0.10282(14) 0.0230(6) Uani d . 1.000
C C16 0.6721(4) 0.3855(4) 0.08636(16) 0.0463(9) Uani d . 1.000
C C17 0.4865(3) 0.2987(3) 0.01874(15) 0.0306(7) Uani d . 1.000
C C18 0.4837(4) 0.2023(4) -0.07037(16) 0.0397(8) Uani d . 1.000
H H1 -0.26853 0.58768 0.81968 0.0310 Uiso c RU 1.000
H H2 0.02089 0.71326 0.78271 0.0300 Uiso c RU 1.000
H H3 0.07467 0.56789 0.65942 0.0280 Uiso c RU 1.000
H H3A 0.034(4) -0.130(4) -0.016(2) 0.066(10) Uiso d . 1.000
H H5 -0.46298 0.17474 0.60237 0.0280 Uiso c RU 1.000
H H6 -0.51254 0.32025 0.72678 0.0300 Uiso c RU 1.000
H H7 -0.28463 0.17230 0.49709 0.0260 Uiso c RU 1.000
H H9A 0.24324 0.47371 0.54951 0.0360 Uiso c RU 1.000
H H9B 0.25903 0.28868 0.56141 0.0360 Uiso c RU 1.000
H H9C 0.18490 0.38731 0.63143 0.0360 Uiso c RU 1.000
H H10 -0.17563 0.05124 0.40288 0.0260 Uiso c RU 1.000
H H14A 0.02271 -0.26889 0.17941 0.0280 Uiso c RU 1.000
H H14B 0.24067 -0.16584 0.17988 0.0280 Uiso c RU 1.000
H H16A 0.66246 0.45979 0.13819 0.0690 Uiso c RU 1.000
H H16B 0.76964 0.46315 0.06051 0.0690 Uiso c RU 1.000
H H16C 0.70570 0.29014 0.10460 0.0690 Uiso c RU 1.000
H H18A 0.35396 0.14160 -0.10715 0.0590 Uiso c RU 1.000
H H18B 0.53261 0.11105 -0.06269 0.0590 Uiso c RU 1.000
H H18C 0.56266 0.29111 -0.09945 0.0590 Uiso c RU 1.000

loop_
_atom_type_symbol
_atom_type_description
_atom_type_scat_dispersion_real
_atom_type_scat_dispersion_imag
_atom_type_scat_source
C C 0.0181 0.0091 'International Tables Vol C Tables 4.2.6.8 and 6.1.1.4'
H H 0.0000 0.0000 'International Tables Vol C Tables 4.2.6.8 and 6.1.1.4'
N N 0.0311 0.0180 'International Tables Vol C Tables 4.2.6.8 and 6.1.1.4'
O O 0.0492 0.0322 'International Tables Vol C Tables 4.2.6.8 and 6.1.1.4'
S S 0.3331 0.5567 'International Tables Vol C Tables 4.2.6.8 and 6.1.1.4'

loop_
_geom_angle_atom_site_label_1
_geom_angle_atom_site_label_2
_geom_angle_atom_site_label_3
_geom_angle
_geom_angle_publ_flag
C11 S1 C13 93.02(11) no
C12 N1 C13 116.89(18) no
C12 N1 C14 120.69(18) no
C13 N1 C14 122.41(19) no
C15 O3 H3A 107(2) no
C2 C1 C6 119.2(2) no
C1 C2 C3 121.0(2) no
C2 C3 C4 120.7(2) no
C3 C4 C5 117.4(2) no
C5 C4 C7 117.6(2) no
C3 C4 C7 125.1(2) no
C4 C5 C6 121.4(2) no
C1 C6 C5 120.3(2) no
C4 C7 C8 131.1(2) no
C7 C8 C9 124.49(19) no
C7 C8 C10 116.2(2) no
C9 C8 C10 119.2(2) no
C8 C10 C11 129.9(2) no
S1 C11 C12 109.41(17) no
C10 C11 C12 119.9(2) no
S1 C11 C10 130.59(17) no
O1 C12 C11 127.7(2) no
N1 C12 C11 110.3(2) no
O1 C12 N1 122.00(19) no
S1 C13 N1 110.27(17) no
S2 C13 N1 126.30(17) no
S1 C13 S2 123.43(14) no
N1 C14 C15 111.81(19) no
O2 C15 C14 123.1(2) no
O3 C15 C14 111.3(2) no
O2 C15 O3 125.6(2) no
C2 C1 H1 120.00 no
C6 C1 H1 120.00 no
C1 C2 H2 120.00 no
C3 C2 H2 119.00 no
C2 C3 H3 120.00 no
C4 C3 H3 120.00 no
C4 C5 H5 119.00 no
C6 C5 H5 119.00 no
C1 C6 H6 120.00 no
C5 C6 H6 120.00 no
C4 C7 H7 114.00 no
C8 C7 H7 114.00 no
C8 C9 H9A 109.00 no
C8 C9 H9B 109.00 no
C8 C9 H9C 109.00 no
H9A C9 H9B 109.00 no
H9A C9 H9C 109.00 no
H9B C9 H9C 109.00 no
C8 C10 H10 115.00 no
C11 C10 H10 115.00 no
N1 C14 H14A 109.00 no
N1 C14 H14B 109.00 no
C15 C14 H14A 109.00 no
C15 C14 H14B 109.00 no
H14A C14 H14B 108.00 no
O4 C17 C16 121.6(2) no
O4 C17 C18 121.9(2) no
C16 C17 C18 116.5(2) no
C17 C16 H16A 110.00 no
C17 C16 H16B 109.00 no
C17 C16 H16C 109.00 no
H16A C16 H16B 109.00 no
H16A C16 H16C 109.00 no
H16B C16 H16C 109.00 no
C17 C18 H18A 109.00 no
C17 C18 H18B 109.00 no
C17 C18 H18C 110.00 no
H18A C18 H18B 109.00 no
H18A C18 H18C 109.00 no
H18B C18 H18C 109.00 no

loop_
_geom_bond_atom_site_label_1
_geom_bond_atom_site_label_2
_geom_bond_distance
_geom_bond_publ_flag
S1 C11 1.759(3) no
S1 C13 1.744(2) no
S2 C13 1.636(3) no
O1 C12 1.213(3) no
O2 C15 1.213(3) no
O3 C15 1.316(3) no
N1 C12 1.401(3) no
N1 C13 1.377(3) no
N1 C14 1.451(3) no
O3 H3A 0.91(3) no
C1 C6 1.391(3) no
C1 C2 1.387(4) no
C2 C3 1.386(3) no
C3 C4 1.407(3) no
C4 C5 1.410(4) no
C4 C7 1.459(3) no
O4 C17 1.212(3) no
C5 C6 1.382(3) no
C7 C8 1.363(4) no
C8 C10 1.445(3) no
C8 C9 1.501(3) no
C10 C11 1.352(3) no
C11 C12 1.476(3) no
C14 C15 1.507(3) no
C1 H1 0.9500 no
C2 H2 0.9500 no
C3 H3 0.9500 no
C5 H5 0.9500 no
C6 H6 0.9500 no
C7 H7 0.9500 no
C9 H9B 0.9800 no
C9 H9C 0.9800 no
C9 H9A 0.9800 no
C10 H10 0.9500 no
C14 H14A 0.9900 no
C14 H14B 0.9900 no
C16 C17 1.499(4) no
C17 C18 1.501(3) no
C16 H16A 0.9800 no
C16 H16B 0.9800 no
C16 H16C 0.9800 no
C18 H18A 0.9800 no
C18 H18B 0.9800 no
C18 H18C 0.9800 no

loop_
_geom_hbond_atom_site_label_D
_geom_hbond_atom_site_label_H
_geom_hbond_atom_site_label_A
_geom_hbond_site_symmetry_A
_geom_hbond_distance_DH
_geom_hbond_distance_HA
_geom_hbond_distance_DA
_geom_hbond_angle_DHA
_geom_hbond_publ_flag
O3 H3A O2 2_555 0.91(3) 1.75(3) 2.645(2) 171(3) yes
C6 H6 O1 2_456 0.95 2.50 3.440(3) 168 yes
C1 H1 O4 2_566 0.95 2.58 3.525(3) 171 yes

loop_
_geom_torsion_atom_site_label_1
_geom_torsion_atom_site_label_2
_geom_torsion_atom_site_label_3
_geom_torsion_atom_site_label_4
_geom_torsion
_geom_torsion_publ_flag
C13 S1 C11 C10 -175.1(2) no
C13 S1 C11 C12 1.91(17) no
C11 S1 C13 S2 177.60(16) no
C11 S1 C13 N1 -2.90(17) no
C14 N1 C13 S2 1.0(3) no
C14 N1 C12 C11 179.93(18) no
C12 N1 C13 S1 3.3(2) no
C13 N1 C12 O1 178.6(2) no
C14 N1 C12 O1 0.4(3) no
C13 N1 C12 C11 -1.8(3) no
C13 N1 C14 C15 -93.1(3) no
C14 N1 C13 S1 -178.51(15) no
C12 N1 C13 S2 -177.26(17) no
C12 N1 C14 C15 85.1(2) no
C2 C1 C6 C5 1.3(3) no
C6 C1 C2 C3 -1.8(4) no
C1 C2 C3 C4 0.8(4) no
C2 C3 C4 C5 0.7(3) no
C2 C3 C4 C7 -179.8(2) no
C7 C4 C5 C6 179.3(2) no
C5 C4 C7 C8 -159.0(2) no
C3 C4 C5 C6 -1.1(3) no
C3 C4 C7 C8 21.4(4) no
C4 C5 C6 C1 0.1(4) no
C4 C7 C8 C9 2.0(4) no
C4 C7 C8 C10 178.8(2) no
C9 C8 C10 C11 -8.4(4) no
C7 C8 C10 C11 174.7(2) no
C8 C10 C11 C12 178.6(2) no
C8 C10 C11 S1 -4.7(4) no
C10 C11 C12 O1 -3.6(4) no
C10 C11 C12 N1 176.9(2) no
S1 C11 C12 N1 -0.5(2) no
S1 C11 C12 O1 179.0(2) no
N1 C14 C15 O2 -14.2(3) no
N1 C14 C15 O3 166.38(19) no

_cod_database_fobs_code 2242267
